data_2226774
loop_
_publ_author_name
'Meskini, Ihssan'
'Daoudi, Maria'
'Daran, Jean-Claude'
'Kerbal, Abdelali'
'Zouihri, Hafid'

_publ_section_title
;
 Diethyl
 2-[(3,5-dimethyl-1<i>H</i>-pyrazol-1-yl)(4-methoxyphenyl)methyl]propanedioate
;
_journal_coeditor_code BT5280
_journal_issue 8
_journal_name_full 'Acta Crystallographica Section E'
_journal_page_first o1965
_journal_paper_doi 10.1107/S1600536810025572
_journal_volume 66
_journal_year 2010
_chemical_formula_iupac 'C20 H26 N2 O5'
_chemical_formula_moiety 'C20 H26 N2 O5'
_chemical_formula_sum 'C20 H26 N2 O5'
_chemical_formula_weight 374.43
_chemical_melting_point 361
_chemical_name_systematic
;
Diethyl
2-[(3,5-dimethyl-1<i>H</i>-pyrazol-1-yl)(4-methoxyphenyl)methyl]propanedioate
;
_space_group_IT_number 14
_symmetry_cell_setting monoclinic
_symmetry_space_group_name_Hall '-P 2ybc'
_symmetry_space_group_name_H-M 'P 1 21/c 1'
_atom_sites_solution_hydrogens geom
_atom_sites_solution_primary direct
_atom_sites_solution_secondary difmap
_audit_creation_method SHELXL-97
_cell_angle_alpha 90.00
_cell_angle_beta 96.5040(10)
_cell_angle_gamma 90.00
_cell_formula_units_Z 4
_cell_length_a 11.9618(3)
_cell_length_b 7.9681(2)
_cell_length_c 21.1269(6)
_cell_measurement_pressure 101
_cell_measurement_reflns_used 2174
_cell_measurement_temperature 296(2)
_cell_measurement_theta_max 27.1
_cell_measurement_theta_min 2.3
_cell_volume 2000.70(9)
_computing_cell_refinement 'SAINT (Bruker, 2005)'
_computing_data_collection 'APEX2 (Bruker, 2005)'
_computing_data_reduction 'SAINT (Bruker, 2005)'
_computing_molecular_graphics 'PLATON (Spek, 2009)'
_computing_publication_material 'publCIF (Westrip, 2010)'
_computing_structure_refinement 'SHELXL97 (Sheldrick, 2008)'
_computing_structure_solution 'SHELXS97 (Sheldrick, 2008)'
_diffrn_ambient_temperature 296(2)
_diffrn_measured_fraction_theta_full 0.999
_diffrn_measured_fraction_theta_max 0.999
_diffrn_measurement_device_type 'Bruker X8 APEXII CCD area-detector'
_diffrn_measurement_method '\f and \w'
_diffrn_radiation_monochromator graphite
_diffrn_radiation_source 'fine-focus sealed tube'
_diffrn_radiation_type MoK\a
_diffrn_radiation_wavelength 0.71073
_diffrn_reflns_av_R_equivalents 0.0265
_diffrn_reflns_av_sigmaI/netI 0.0220
_diffrn_reflns_limit_h_max 14
_diffrn_reflns_limit_h_min -14
_diffrn_reflns_limit_k_max 9
_diffrn_reflns_limit_k_min -9
_diffrn_reflns_limit_l_max 26
_diffrn_reflns_limit_l_min -26
_diffrn_reflns_number 18616
_diffrn_reflns_theta_full 26.00
_diffrn_reflns_theta_max 26.00
_diffrn_reflns_theta_min 2.73
_exptl_absorpt_coefficient_mu 0.090
_exptl_absorpt_correction_type none
_exptl_crystal_colour colourless
_exptl_crystal_density_diffrn 1.243
_exptl_crystal_density_method 'not measured'
_exptl_crystal_description block
_exptl_crystal_F_000 800
_exptl_crystal_size_max 0.23
_exptl_crystal_size_mid 0.17
_exptl_crystal_size_min 0.14
_refine_diff_density_max 0.680
_refine_diff_density_min -0.449
_refine_ls_extinction_method none
_refine_ls_goodness_of_fit_ref 1.053
_refine_ls_hydrogen_treatment constr
_refine_ls_matrix_type full
_refine_ls_number_parameters 249
_refine_ls_number_reflns 3921
_refine_ls_number_restraints 0
_refine_ls_restrained_S_all 1.053
_refine_ls_R_factor_all 0.0694
_refine_ls_R_factor_gt 0.0564
_refine_ls_shift/su_max 0.007
_refine_ls_shift/su_mean 0.000
_refine_ls_structure_factor_coef Fsqd
_refine_ls_weighting_details 'calc w=1/[\s^2^(Fo^2^)+(0.0687P)^2^+1.8319P] where P=(Fo^2^+2Fc^2^)/3'
_refine_ls_weighting_scheme calc
_refine_ls_wR_factor_gt 0.1470
_refine_ls_wR_factor_ref 0.1538
_reflns_number_gt 3177
_reflns_number_total 3921
_reflns_threshold_expression I>2\s(I)
_cod_data_source_file bt5280.cif
_cod_data_source_block I
_cod_original_sg_symbol_H-M 'P 21/c'
_cod_database_code 2226774
_cod_database_fobs_code 2226774

loop_
_symmetry_equiv_pos_as_xyz
'x, y, z'
'-x, y+1/2, -z+1/2'
'-x, -y, -z'
'x, -y-1/2, z-1/2'

loop_
_atom_site_type_symbol
_atom_site_label
_atom_site_fract_x
_atom_site_fract_y
_atom_site_fract_z
_atom_site_U_iso_or_equiv
_atom_site_adp_type
_atom_site_calc_flag
_atom_site_refinement_flags
_atom_site_occupancy
_atom_site_disorder_assembly
_atom_site_disorder_group
O O2 0.40914(11) -0.14261(19) 0.44322(7) 0.0301(3) Uani d . 1 . .
O O3 0.26937(12) -0.19794(18) 0.36564(7) 0.0321(4) Uani d . 1 . .
O O4 0.39768(14) 0.2442(2) 0.36381(8) 0.0441(4) Uani d . 1 . .
O O5 0.23951(15) 0.1580(2) 0.30637(7) 0.0446(4) Uani d . 1 . .
O O1 0.16987(15) -0.2065(2) 0.68944(8) 0.0468(5) Uani d . 1 . .
N N1 0.25069(14) 0.3219(2) 0.47437(8) 0.0252(4) Uani d . 1 . .
N N2 0.15274(14) 0.3525(2) 0.43620(8) 0.0297(4) Uani d . 1 . .
C C1 0.29918(16) 0.1528(2) 0.47752(9) 0.0230(4) Uani d . 1 . .
H H1 0.3813 0.1633 0.4845 0.028 Uiso calc R 1 . .
C C2 0.26772(16) 0.0673(3) 0.41296(9) 0.0244(4) Uani d . 1 . .
H H2 0.1859 0.0541 0.4051 0.029 Uiso calc R 1 . .
C C11 0.26097(16) 0.0542(2) 0.53261(9) 0.0229(4) Uani d . 1 . .
C C3 0.32439(16) -0.1032(2) 0.41081(9) 0.0239(4) Uani d . 1 . .
C C12 0.33950(17) -0.0251(3) 0.57616(9) 0.0277(4) Uani d . 1 . .
H H12 0.4154 -0.0197 0.5706 0.033 Uiso calc R 1 . .
C C21 0.28468(17) 0.4563(3) 0.51094(10) 0.0285(5) Uani d . 1 . .
C C16 0.14790(16) 0.0419(3) 0.54174(10) 0.0277(4) Uani d . 1 . .
H H16 0.0941 0.0929 0.5127 0.033 Uiso calc R 1 . .
C C13 0.30680(18) -0.1116(3) 0.62736(10) 0.0323(5) Uani d . 1 . .
H H13 0.3605 -0.1643 0.6559 0.039 Uiso calc R 1 . .
C C14 0.19347(18) -0.1206(3) 0.63658(10) 0.0311(5) Uani d . 1 . .
C C15 0.11364(17) -0.0445(3) 0.59307(10) 0.0312(5) Uani d . 1 . .
H H15 0.0376 -0.0515 0.5983 0.037 Uiso calc R 1 . .
C C6 0.30985(19) 0.1697(3) 0.35912(10) 0.0308(5) Uani d . 1 . .
C C23 0.12710(18) 0.5105(3) 0.44907(11) 0.0322(5) Uani d . 1 . .
C C4 0.32363(19) -0.3556(3) 0.35159(12) 0.0370(5) Uani d . 1 . .
H H4A 0.2679 -0.4329 0.3314 0.044 Uiso calc R 1 . .
H H4B 0.3575 -0.4063 0.3909 0.044 Uiso calc R 1 . .
C C22 0.20634(18) 0.5797(3) 0.49546(10) 0.0330(5) Uani d . 1 . .
H H22 0.2060 0.6874 0.5124 0.040 Uiso calc R 1 . .
C C5 0.4121(2) -0.3243(4) 0.30837(11) 0.0466(6) Uani d . 1 . .
H H5A 0.3789 -0.2693 0.2704 0.070 Uiso calc R 1 . .
H H5B 0.4442 -0.4292 0.2973 0.070 Uiso calc R 1 . .
H H5C 0.4699 -0.2542 0.3296 0.070 Uiso calc R 1 . .
C C25 0.3888(2) 0.4563(3) 0.55689(12) 0.0416(6) Uani d . 1 . .
H H25A 0.3743 0.4000 0.5953 0.062 Uiso calc R 1 . .
H H25B 0.4114 0.5699 0.5666 0.062 Uiso calc R 1 . .
H H25C 0.4478 0.3990 0.5384 0.062 Uiso calc R 1 . .
C C7 0.2781(3) 0.2351(4) 0.24975(12) 0.0612(8) Uani d . 1 . .
H H7A 0.2695 0.3560 0.2515 0.073 Uiso calc R 1 . .
H H7B 0.3571 0.2098 0.2481 0.073 Uiso calc R 1 . .
C C24 0.0258(2) 0.5924(3) 0.41410(14) 0.0489(7) Uani d . 1 . .
H H24A 0.0493 0.6722 0.3842 0.073 Uiso calc R 1 . .
H H24B -0.0160 0.6490 0.4439 0.073 Uiso calc R 1 . .
H H24C -0.0209 0.5086 0.3917 0.073 Uiso calc R 1 . .
C C17 0.0566(2) -0.2040(4) 0.70479(13) 0.0545(7) Uani d . 1 . .
H H17A 0.0335 -0.0900 0.7101 0.082 Uiso calc R 1 . .
H H17B 0.0521 -0.2649 0.7436 0.082 Uiso calc R 1 . .
H H17C 0.0081 -0.2554 0.6709 0.082 Uiso calc R 1 . .
C C8 0.2127(3) 0.1700(5) 0.19471(13) 0.0731(10) Uani d . 1 . .
H H8A 0.2245 0.0511 0.1922 0.110 Uiso calc R 1 . .
H H8B 0.2351 0.2230 0.1573 0.110 Uiso calc R 1 . .
H H8C 0.1345 0.1919 0.1975 0.110 Uiso calc R 1 . .

loop_
_atom_site_aniso_label
_atom_site_aniso_U_11
_atom_site_aniso_U_22
_atom_site_aniso_U_33
_atom_site_aniso_U_12
_atom_site_aniso_U_13
_atom_site_aniso_U_23
O2 0.0249(7) 0.0292(8) 0.0357(8) 0.0049(6) 0.0007(6) -0.0048(6)
O3 0.0317(8) 0.0265(8) 0.0371(8) 0.0009(6) -0.0005(6) -0.0089(6)
O4 0.0466(10) 0.0436(10) 0.0435(9) -0.0125(8) 0.0117(8) 0.0046(8)
O5 0.0624(11) 0.0441(10) 0.0264(8) -0.0085(8) 0.0010(7) 0.0036(7)
O1 0.0475(10) 0.0586(12) 0.0360(9) -0.0031(9) 0.0117(7) 0.0143(8)
N1 0.0258(8) 0.0229(9) 0.0265(8) 0.0027(7) 0.0013(7) -0.0005(7)
N2 0.0280(9) 0.0278(9) 0.0330(9) 0.0061(7) 0.0015(7) 0.0008(7)
C1 0.0216(9) 0.0196(9) 0.0277(10) 0.0025(7) 0.0022(7) -0.0011(8)
C2 0.0221(9) 0.0238(10) 0.0273(10) 0.0019(8) 0.0031(8) -0.0012(8)
C11 0.0242(9) 0.0203(10) 0.0246(9) 0.0011(8) 0.0036(7) -0.0037(7)
C3 0.0230(10) 0.0237(10) 0.0257(9) -0.0028(8) 0.0067(8) -0.0018(8)
C12 0.0228(10) 0.0311(11) 0.0287(10) 0.0005(8) 0.0009(8) -0.0014(8)
C21 0.0320(11) 0.0253(11) 0.0294(10) -0.0012(8) 0.0088(8) -0.0025(8)
C16 0.0242(10) 0.0293(11) 0.0292(10) 0.0060(8) 0.0014(8) -0.0008(8)
C13 0.0315(11) 0.0372(13) 0.0268(10) 0.0019(9) -0.0022(8) 0.0033(9)
C14 0.0379(12) 0.0310(12) 0.0253(10) -0.0017(9) 0.0073(9) 0.0011(8)
C15 0.0255(10) 0.0350(12) 0.0340(11) 0.0006(9) 0.0078(8) -0.0019(9)
C6 0.0405(12) 0.0244(11) 0.0277(10) 0.0041(9) 0.0041(9) -0.0028(8)
C23 0.0340(11) 0.0253(11) 0.0385(11) 0.0075(9) 0.0100(9) 0.0030(9)
C4 0.0369(12) 0.0279(11) 0.0454(13) 0.0010(9) 0.0015(10) -0.0159(10)
C22 0.0401(12) 0.0222(10) 0.0384(12) 0.0037(9) 0.0122(10) -0.0033(9)
C5 0.0504(15) 0.0548(16) 0.0350(12) 0.0052(12) 0.0069(11) -0.0127(12)
C25 0.0425(13) 0.0381(13) 0.0423(13) -0.0001(11) -0.0034(10) -0.0091(11)
C7 0.097(2) 0.0572(18) 0.0293(13) -0.0235(17) 0.0078(14) 0.0054(12)
C24 0.0432(14) 0.0413(15) 0.0613(16) 0.0180(11) 0.0019(12) 0.0046(13)
C17 0.0596(17) 0.0595(18) 0.0492(15) -0.0086(14) 0.0274(13) 0.0059(13)
C8 0.113(3) 0.072(2) 0.0346(14) -0.033(2) 0.0104(16) -0.0004(14)

loop_
_atom_type_symbol
_atom_type_description
_atom_type_scat_dispersion_real
_atom_type_scat_dispersion_imag
_atom_type_scat_source
C C 0.0033 0.0016 'International Tables Vol C Tables 4.2.6.8 and 6.1.1.4'
H H 0.0000 0.0000 'International Tables Vol C Tables 4.2.6.8 and 6.1.1.4'
N N 0.0061 0.0033 'International Tables Vol C Tables 4.2.6.8 and 6.1.1.4'
O O 0.0106 0.0060 'International Tables Vol C Tables 4.2.6.8 and 6.1.1.4'

loop_
_geom_angle_atom_site_label_1
_geom_angle_atom_site_label_2
_geom_angle_atom_site_label_3
_geom_angle_site_symmetry_1
_geom_angle_site_symmetry_3
_geom_angle
_geom_angle_publ_flag
C3 O3 C4 . . 116.03(16) ?
C6 O5 C7 . . 115.4(2) ?
C14 O1 C17 . . 117.87(19) ?
C21 N1 N2 . . 112.18(17) ?
C21 N1 C1 . . 127.50(16) ?
N2 N1 C1 . . 119.92(16) ?
C23 N2 N1 . . 104.46(17) ?
N1 C1 C11 . . 111.05(15) ?
N1 C1 C2 . . 108.18(15) ?
C11 C1 C2 . . 112.80(16) ?
N1 C1 H1 . . 108.2 ?
C11 C1 H1 . . 108.2 ?
C2 C1 H1 . . 108.2 ?
C3 C2 C6 . . 105.57(15) ?
C3 C2 C1 . . 110.98(16) ?
C6 C2 C1 . . 110.86(16) ?
C3 C2 H2 . . 109.8 ?
C6 C2 H2 . . 109.8 ?
C1 C2 H2 . . 109.8 ?
C12 C11 C16 . . 118.10(18) ?
C12 C11 C1 . . 120.23(17) ?
C16 C11 C1 . . 121.66(17) ?
O2 C3 O3 . . 125.32(19) ?
O2 C3 C2 . . 124.59(18) ?
O3 C3 C2 . . 110.01(16) ?
C13 C12 C11 . . 121.13(19) ?
C13 C12 H12 . . 119.4 ?
C11 C12 H12 . . 119.4 ?
N1 C21 C22 . . 106.12(18) ?
N1 C21 C25 . . 123.09(19) ?
C22 C21 C25 . . 130.8(2) ?
C15 C16 C11 . . 121.46(19) ?
C15 C16 H16 . . 119.3 ?
C11 C16 H16 . . 119.3 ?
C12 C13 C14 . . 120.21(19) ?
C12 C13 H13 . . 119.9 ?
C14 C13 H13 . . 119.9 ?
O1 C14 C15 . . 124.7(2) ?
O1 C14 C13 . . 115.74(19) ?
C15 C14 C13 . . 119.52(19) ?
C16 C15 C14 . . 119.56(19) ?
C16 C15 H15 . . 120.2 ?
C14 C15 H15 . . 120.2 ?
O4 C6 O5 . . 124.9(2) ?
O4 C6 C2 . . 124.10(19) ?
O5 C6 C2 . . 110.92(18) ?
N2 C23 C22 . . 111.27(19) ?
N2 C23 C24 . . 120.3(2) ?
C22 C23 C24 . . 128.4(2) ?
O3 C4 C5 . . 110.0(2) ?
O3 C4 H4A . . 109.7 ?
C5 C4 H4A . . 109.7 ?
O3 C4 H4B . . 109.7 ?
C5 C4 H4B . . 109.7 ?
H4A C4 H4B . . 108.2 ?
C21 C22 C23 . . 105.97(19) ?
C21 C22 H22 . . 127.0 ?
C23 C22 H22 . . 127.0 ?
C4 C5 H5A . . 109.5 ?
C4 C5 H5B . . 109.5 ?
H5A C5 H5B . . 109.5 ?
C4 C5 H5C . . 109.5 ?
H5A C5 H5C . . 109.5 ?
H5B C5 H5C . . 109.5 ?
C21 C25 H25A . . 109.5 ?
C21 C25 H25B . . 109.5 ?
H25A C25 H25B . . 109.5 ?
C21 C25 H25C . . 109.5 ?
H25A C25 H25C . . 109.5 ?
H25B C25 H25C . . 109.5 ?
C8 C7 O5 . . 108.6(2) ?
C8 C7 H7A . . 110.0 ?
O5 C7 H7A . . 110.0 ?
C8 C7 H7B . . 110.0 ?
O5 C7 H7B . . 110.0 ?
H7A C7 H7B . . 108.3 ?
C23 C24 H24A . . 109.5 ?
C23 C24 H24B . . 109.5 ?
H24A C24 H24B . . 109.5 ?
C23 C24 H24C . . 109.5 ?
H24A C24 H24C . . 109.5 ?
H24B C24 H24C . . 109.5 ?
O1 C17 H17A . . 109.5 ?
O1 C17 H17B . . 109.5 ?
H17A C17 H17B . . 109.5 ?
O1 C17 H17C . . 109.5 ?
H17A C17 H17C . . 109.5 ?
H17B C17 H17C . . 109.5 ?
C7 C8 H8A . . 109.5 ?
C7 C8 H8B . . 109.5 ?
H8A C8 H8B . . 109.5 ?
C7 C8 H8C . . 109.5 ?
H8A C8 H8C . . 109.5 ?
H8B C8 H8C . . 109.5 ?

loop_
_geom_bond_atom_site_label_1
_geom_bond_atom_site_label_2
_geom_bond_site_symmetry_2
_geom_bond_distance
_geom_bond_publ_flag
O2 C3 . 1.199(2) ?
O3 C3 . 1.331(2) ?
O3 C4 . 1.460(3) ?
O4 C6 . 1.201(3) ?
O5 C6 . 1.322(3) ?
O5 C7 . 1.465(3) ?
O1 C14 . 1.367(3) ?
O1 C17 . 1.428(3) ?
N1 C21 . 1.355(3) ?
N1 N2 . 1.367(2) ?
N1 C1 . 1.466(2) ?
N2 C23 . 1.331(3) ?
C1 C11 . 1.517(3) ?
C1 C2 . 1.533(3) ?
C1 H1 . 0.9800 ?
C2 C3 . 1.521(3) ?
C2 C6 . 1.531(3) ?
C2 H2 . 0.9800 ?
C11 C12 . 1.390(3) ?
C11 C16 . 1.391(3) ?
C12 C13 . 1.376(3) ?
C12 H12 . 0.9300 ?
C21 C22 . 1.372(3) ?
C21 C25 . 1.490(3) ?
C16 C15 . 1.385(3) ?
C16 H16 . 0.9300 ?
C13 C14 . 1.393(3) ?
C13 H13 . 0.9300 ?
C14 C15 . 1.388(3) ?
C15 H15 . 0.9300 ?
C23 C22 . 1.397(3) ?
C23 C24 . 1.496(3) ?
C4 C5 . 1.495(3) ?
C4 H4A . 0.9700 ?
C4 H4B . 0.9700 ?
C22 H22 . 0.9300 ?
C5 H5A . 0.9600 ?
C5 H5B . 0.9600 ?
C5 H5C . 0.9600 ?
C25 H25A . 0.9600 ?
C25 H25B . 0.9600 ?
C25 H25C . 0.9600 ?
C7 C8 . 1.424(4) ?
C7 H7A . 0.9700 ?
C7 H7B . 0.9700 ?
C24 H24A . 0.9600 ?
C24 H24B . 0.9600 ?
C24 H24C . 0.9600 ?
C17 H17A . 0.9600 ?
C17 H17B . 0.9600 ?
C17 H17C . 0.9600 ?
C8 H8A . 0.9600 ?
C8 H8B . 0.9600 ?
C8 H8C . 0.9600 ?

loop_
_geom_hbond_atom_site_label_D
_geom_hbond_atom_site_label_H
_geom_hbond_atom_site_label_A
_geom_hbond_site_symmetry_A
_geom_hbond_distance_DH
_geom_hbond_distance_HA
_geom_hbond_distance_DA
_geom_hbond_angle_DHA
C12 H12 O2 3_656 0.93 2.51 3.358(3) 152
